data_7109699
loop_
_publ_author_name
'Thorsten Hoke'
'Eberhardt Herdtweck'
'Thorsten Bach'

_publ_section_title
;
 Hydrogen-bond mediated regio- and enantioselectivity in a C-H amination
 reaction catalysed by a supramolecular Rh(II) complex
;
_journal_name_full Chem.Commun.
_journal_page_first 8009
_journal_paper_doi 10.1039/c3cc44197k
_journal_volume 49
_journal_year 2013
_chemical_absolute_configuration ad
_chemical_formula_moiety 'C58 H74 N2 O12 Rh2 S2'
_chemical_formula_sum 'C58 H74 N2 O12 Rh2 S2'
_chemical_formula_weight 1261.16
_chemical_name_systematic ?
_space_group_IT_number 4
_symmetry_cell_setting monoclinic
_symmetry_Int_Tables_number 4
_symmetry_space_group_name_Hall 'P 2yb'
_symmetry_space_group_name_H-M 'P 1 21 1'
_atom_sites_solution_hydrogens geom
_atom_sites_solution_primary direct
_atom_sites_solution_secondary difmap
_cell_angle_alpha 90
_cell_angle_beta 98.7291(9)
_cell_angle_gamma 90
_cell_formula_units_Z 2
_cell_length_a 9.8534(2)
_cell_length_b 11.5276(3)
_cell_length_c 27.9228(7)
_cell_measurement_reflns_used 9864
_cell_measurement_temperature 123(1)
_cell_measurement_theta_max 25.73
_cell_measurement_theta_min 0.74
_cell_volume 3134.90(13)
_computing_cell_refinement 'SAINT (Bruker, 2008b)'
_computing_data_collection 'APEX II Control Software (Bruker, 2008a)'
_computing_data_reduction 'SAINT (Bruker, 2008b)'
_computing_molecular_graphics 'PLATON (Spek, 2010)'
_computing_publication_material 'PLATON (Spek, 2010)'
_computing_structure_refinement 'SHELXL97 (Sheldrick, 1998)'
_computing_structure_solution 'SIR97 (Altomare, 1999)'
_diffrn_ambient_temperature 123(1)
_diffrn_detector ' CCD plate '
_diffrn_detector_area_resol_mean 16
_diffrn_measured_fraction_theta_full 0.996
_diffrn_measured_fraction_theta_max 0.996
_diffrn_measurement_device ' \k-geometry diffractometer '
_diffrn_measurement_device_type ' Bruker APEX-II CCD '
_diffrn_measurement_method ' phi- and omega-rotation '
_diffrn_radiation_monochromator graphite
_diffrn_radiation_source 'rotating anode FR591'
_diffrn_radiation_type 'Mo K\a'
_diffrn_radiation_wavelength 0.71073
_diffrn_reflns_av_R_equivalents 0.0252
_diffrn_reflns_av_sigmaI/netI 0.0142
_diffrn_reflns_limit_h_max 11
_diffrn_reflns_limit_h_min -11
_diffrn_reflns_limit_k_max 13
_diffrn_reflns_limit_k_min -13
_diffrn_reflns_limit_l_max 33
_diffrn_reflns_limit_l_min -33
_diffrn_reflns_number 83105
_diffrn_reflns_theta_full 25.43
_diffrn_reflns_theta_max 25.43
_diffrn_reflns_theta_min 0.74
_diffrn_standards_decay_% 0
_exptl_absorpt_coefficient_mu 0.650
_exptl_absorpt_correction_T_max 0.7452
_exptl_absorpt_correction_T_min 0.6785
_exptl_absorpt_correction_type multi-scan
_exptl_absorpt_process_details 'SADABS, Bruker, 2008b'
_exptl_crystal_colour red
_exptl_crystal_density_diffrn 1.336
_exptl_crystal_density_meas ?
_exptl_crystal_density_method none
_exptl_crystal_description plate
_exptl_crystal_F_000 1308
_exptl_crystal_size_max 0.51
_exptl_crystal_size_mid 0.20
_exptl_crystal_size_min 0.08
_refine_diff_density_max 0.395
_refine_diff_density_min -0.318
_refine_diff_density_rms 0.042
_refine_ls_abs_structure_details 'Flack H D (1983), Acta Cryst. A39, 876-881'
_refine_ls_abs_structure_Flack 0.044(16)
_refine_ls_extinction_method none
_refine_ls_goodness_of_fit_ref 1.055
_refine_ls_hydrogen_treatment constr
_refine_ls_matrix_type full
_refine_ls_number_parameters 697
_refine_ls_number_reflns 11542
_refine_ls_number_restraints 1
_refine_ls_restrained_S_all 1.055
_refine_ls_R_factor_all 0.0192
_refine_ls_R_factor_gt 0.0186
_refine_ls_shift/su_max 0.002
_refine_ls_shift/su_mean 0.000
_refine_ls_structure_factor_coef Fsqd
_refine_ls_weighting_details 'w=1/[\s^2^(Fo^2^)+(0.0239P)^2^+1.2657P] where P=(Fo^2^+2Fc^2^)/3'
_refine_ls_weighting_scheme sigma
_refine_ls_wR_factor_gt 0.0492
_refine_ls_wR_factor_ref 0.0497
_reflns_number_gt 11246
_reflns_number_total 11542
_reflns_threshold_expression I>2\s(I)
_cod_data_source_file c3cc44197k.txt
_cod_data_source_block Compound_6x2_DMSO
_cod_depositor_comments
;
The following automatic conversions were performed:

'_exptl_crystal_density_meas' value 'none' was changed to '?' - the
value is perceived as not measured.

Automatic conversion script
Id: cif_fix_values 3008 2015-01-20 13:52:24Z robertas 
;
_cod_original_sg_symbol_H-M 'P 21'
_cod_database_code 7109699

loop_
_symmetry_equiv_pos_site_id
_symmetry_equiv_pos_as_xyz
1 x,y,z
2 -x,1/2+y,-z

loop_
_atom_site_aniso_label
_atom_site_aniso_U_11
_atom_site_aniso_U_22
_atom_site_aniso_U_33
_atom_site_aniso_U_23
_atom_site_aniso_U_13
_atom_site_aniso_U_12
Rh1 0.0134(1) 0.0253(2) 0.0148(1) -0.0035(1) 0.0008(1) 0.0007(1)
Rh2 0.0141(1) 0.0236(2) 0.0154(1) -0.0037(1) 0.0005(1) 0.0016(1)
S1 0.0216(3) 0.0268(5) 0.0205(3) 0.0007(4) -0.0035(2) -0.0030(4)
S2 0.0262(3) 0.0285(5) 0.0191(3) -0.0016(4) -0.0051(2) 0.0028(4)
O1 0.0210(9) 0.0293(14) 0.0181(9) -0.0032(9) 0.0005(7) -0.0004(9)
O2 0.0202(9) 0.0291(14) 0.0195(9) -0.0037(10) 0.0027(7) -0.0018(9)
O3 0.0174(8) 0.0264(13) 0.0209(9) -0.0079(9) 0.0048(7) 0.0043(9)
O4 0.0182(8) 0.0255(14) 0.0202(8) -0.0033(9) 0.0032(7) 0.0039(9)
O5 0.0343(11) 0.0319(15) 0.0291(11) 0.0011(11) -0.0110(9) -0.0054(11)
O6 0.0556(11) 0.0633(13) 0.0419(10) 0.0152(9) -0.0217(9) -0.0304(10)
O7 0.0178(9) 0.0232(13) 0.0246(9) -0.0050(9) 0.0025(8) -0.0006(9)
O8 0.0183(8) 0.0250(14) 0.0219(9) -0.0012(9) 0.0021(7) 0.0005(9)
O9 0.0193(9) 0.0326(14) 0.0185(9) -0.0027(9) -0.0002(7) 0.0014(10)
O10 0.0148(8) 0.0284(14) 0.0222(9) -0.0049(10) 0.0012(7) 0.0013(9)
O11 0.0354(11) 0.0230(14) 0.0352(12) -0.0043(10) -0.0077(9) -0.0015(10)
O12 0.0532(11) 0.0291(9) 0.0485(10) 0.0152(8) -0.0042(8) -0.0054(8)
N1 0.0394(12) 0.0294(15) 0.0246(11) -0.0015(10) -0.0108(9) -0.0003(11)
N2 0.0426(13) 0.0218(13) 0.0326(12) 0.0074(10) -0.0081(10) 0.0008(11)
C1 0.0167(12) 0.028(2) 0.0299(14) -0.0092(14) 0.0064(11) 0.0010(13)
C2 0.0247(13) 0.0196(19) 0.0323(14) 0.0020(13) 0.0034(11) -0.0008(13)
C3 0.0276(14) 0.029(2) 0.0275(14) 0.0050(14) 0.0014(12) -0.0023(14)
C4 0.0200(12) 0.033(2) 0.0241(13) -0.0046(14) 0.0062(11) -0.0008(13)
C5 0.0207(13) 0.028(2) 0.0193(12) 0.0022(14) 0.0035(10) 0.0005(13)
C6 0.0169(11) 0.039(2) 0.0231(11) 0.0036(16) 0.0043(10) -0.0004(14)
C7 0.0241(13) 0.030(2) 0.0260(14) 0.0026(14) 0.0005(11) 0.0098(14)
C8 0.0199(12) 0.0303(19) 0.0184(12) -0.0097(13) 0.0040(10) 0.0046(13)
C9 0.0168(12) 0.0192(18) 0.0228(12) -0.0022(13) 0.0007(10) -0.0001(12)
C10 0.0513(19) 0.030(2) 0.059(2) -0.0170(19) 0.0162(16) -0.0006(18)
C11 0.0390(16) 0.024(2) 0.0571(19) 0.0099(17) -0.0109(14) -0.0010(15)
C12 0.0307(14) 0.039(2) 0.0221(13) 0.0097(15) 0.0035(11) -0.0011(15)
C13 0.0348(15) 0.043(2) 0.0178(12) -0.0026(15) 0.0034(11) 0.0064(16)
C14 0.0269(12) 0.0290(18) 0.0265(12) 0.0031(14) 0.0062(10) 0.0064(14)
C15 0.0264(13) 0.026(2) 0.0342(14) -0.0013(15) 0.0092(11) 0.0046(13)
C16 0.0303(14) 0.039(2) 0.0335(15) -0.0168(17) 0.0037(12) 0.0072(16)
C17 0.0448(15) 0.039(2) 0.0235(14) 0.0067(14) 0.0098(12) 0.0104(15)
C18 0.0490(16) 0.039(2) 0.0279(14) 0.0021(14) 0.0076(12) 0.0178(16)
C19 0.0381(15) 0.043(2) 0.0209(13) 0.0087(14) 0.0060(11) 0.0083(16)
C20 0.0424(15) 0.0197(16) 0.0211(13) 0.0036(11) -0.0032(11) 0.0000(13)
C21 0.0319(12) 0.0330(19) 0.0258(11) 0.0032(14) -0.0009(10) -0.0093(15)
C22 0.0333(12) 0.0373(19) 0.0289(12) 0.0048(13) -0.0063(10) -0.0019(13)
C23 0.0572(17) 0.0178(17) 0.0272(13) -0.0001(12) -0.0017(12) -0.0024(14)
C24 0.0452(16) 0.0251(19) 0.0163(13) -0.0019(13) -0.0033(11) 0.0041(15)
C25 0.0333(13) 0.043(2) 0.0183(12) 0.0005(13) -0.0013(11) -0.0149(15)
C26 0.0353(13) 0.050(3) 0.0193(11) 0.0039(17) -0.0011(11) -0.0108(19)
C27 0.0353(13) 0.035(2) 0.0195(12) 0.0052(13) 0.0026(10) -0.0008(14)
C28 0.0168(11) 0.0195(18) 0.0189(12) -0.0018(12) 0.0038(10) 0.0079(12)
C29 0.0294(14) 0.0225(19) 0.0288(13) -0.0079(14) 0.0007(11) 0.0045(14)
C30 0.0238(13) 0.0243(19) 0.0233(13) -0.0064(13) 0.0041(11) -0.0074(13)
C31 0.0174(12) 0.0240(18) 0.0311(14) 0.0022(14) 0.0034(11) -0.0043(13)
C32 0.0139(12) 0.034(2) 0.0236(13) -0.0029(14) 0.0038(10) -0.0032(13)
C33 0.0145(10) 0.0231(17) 0.0258(11) -0.0015(14) 0.0051(9) 0.0024(12)
C34 0.0127(11) 0.0314(19) 0.0223(12) -0.0026(13) 0.0080(10) 0.0028(13)
C35 0.0222(13) 0.0181(16) 0.0255(13) 0.0042(13) 0.0040(10) 0.0038(12)
C36 0.0177(12) 0.0247(18) 0.0155(11) 0.0000(12) 0.0060(9) -0.0024(12)
C37 0.0506(19) 0.021(2) 0.059(2) -0.0102(18) 0.0210(16) 0.0003(17)
C38 0.0341(15) 0.037(2) 0.0456(17) 0.0151(17) -0.0023(13) 0.0080(16)
C39 0.0272(13) 0.0232(18) 0.0301(14) 0.0008(13) 0.0071(11) 0.0025(14)
C40 0.0266(13) 0.030(2) 0.0272(13) 0.0046(14) 0.0094(11) -0.0001(14)
C41 0.0264(12) 0.0320(18) 0.0228(11) -0.0063(14) 0.0080(10) 0.0003(14)
C42 0.0292(13) 0.028(2) 0.0304(14) -0.0084(15) 0.0030(11) 0.0028(15)
C43 0.0355(14) 0.027(2) 0.0290(14) 0.0039(14) 0.0032(12) 0.0063(15)
C44 0.0411(14) 0.0240(17) 0.0288(14) -0.0019(13) 0.0042(11) 0.0007(13)
C45 0.0375(14) 0.0248(17) 0.0294(14) 0.0047(12) 0.0051(11) -0.0012(12)
C46 0.0379(14) 0.0230(17) 0.0229(13) 0.0001(13) 0.0008(11) 0.0040(13)
C47 0.0294(13) 0.0227(17) 0.0229(13) -0.0038(12) 0.0037(10) -0.0076(12)
C48 0.0395(14) 0.0288(19) 0.0234(13) -0.0015(13) 0.0029(11) -0.0114(14)
C49 0.0447(15) 0.031(2) 0.0230(12) 0.0027(16) -0.0031(11) -0.0105(18)
C50 0.0313(13) 0.0281(19) 0.0252(13) 0.0080(13) -0.0035(11) -0.0076(13)
C51 0.0369(15) 0.0198(18) 0.0302(15) -0.0060(13) 0.0012(11) -0.0120(13)
C52 0.0449(15) 0.0176(17) 0.0363(15) 0.0024(13) -0.0086(12) 0.0043(13)
C53 0.0344(13) 0.0329(17) 0.0329(13) -0.0005(13) -0.0048(11) -0.0046(12)
C54 0.0295(12) 0.0323(18) 0.0280(12) -0.0056(14) 0.0016(10) 0.0024(15)
C55 0.0398(14) 0.087(4) 0.0155(11) -0.002(2) 0.0033(11) -0.001(2)
C56 0.0361(16) 0.027(2) 0.0248(15) 0.0040(14) -0.0079(12) -0.0001(15)
C57 0.0347(17) 0.025(2) 0.0432(18) 0.0020(16) -0.0152(14) -0.0011(15)
C58 0.0390(14) 0.053(2) 0.0244(12) 0.0000(17) 0.0041(11) -0.0052(19)

loop_
_atom_site_label
_atom_site_type_symbol
_atom_site_thermal_displace_type
_atom_site_fract_x
_atom_site_fract_y
_atom_site_fract_z
_atom_site_occupancy
_atom_site_U_iso_or_equiv
_atom_site_calc_flag
_atom_site_refinement_flags
Rh1 Rh Uani -0.07629(2) 0.92676(1) 0.21396(1) 1.000 0.0180(1) . .
Rh2 Rh Uani 0.08124(2) 0.95496(1) 0.28795(1) 1.000 0.0179(1) . .
S1 S Uani -0.21580(6) 0.91539(9) 0.13304(2) 1.000 0.0237(2) . .
S2 S Uani 0.22118(6) 0.96805(9) 0.36856(2) 1.000 0.0255(2) . .
O1 O Uani 0.15165(17) 1.1004(2) 0.25815(6) 1.000 0.0231(6) . .
O2 O Uani 0.00262(17) 1.0737(2) 0.18924(6) 1.000 0.0230(6) . .
O3 O Uani 0.07138(17) 0.8285(2) 0.19027(6) 1.000 0.0214(6) . .
O4 O Uani 0.21978(16) 0.8541(2) 0.25913(6) 1.000 0.0213(6) . .
O5 O Uani -0.3115(2) 0.8216(2) 0.11240(8) 1.000 0.0334(7) . .
O6 O Uani 0.6825(2) 1.02190(18) 0.00182(6) 1.000 0.0566(7) . .
O7 O Uani -0.14627(17) 0.7803(2) 0.24376(6) 1.000 0.0219(6) . .
O8 O Uani 0.00238(17) 0.8072(2) 0.31259(6) 1.000 0.0218(6) . .
O9 O Uani -0.06566(18) 1.0546(2) 0.31167(6) 1.000 0.0238(6) . .
O10 O Uani -0.21383(16) 1.0284(2) 0.24251(6) 1.000 0.0220(6) . .
O11 O Uani 0.3183(2) 1.0617(2) 0.38783(8) 1.000 0.0326(7) . .
O12 O Uani -0.36777(19) 1.16345(15) 0.50534(6) 1.000 0.0448(6) . .
N1 N Uani 0.5697(2) 0.8501(3) 0.00515(8) 1.000 0.0328(7) . .
N2 N Uani -0.5584(2) 1.0487(3) 0.49629(9) 1.000 0.0338(7) . .
C1 C Uani 0.0958(3) 1.1305(3) 0.21627(10) 1.000 0.0246(9) . .
C2 C Uani 0.1437(3) 1.2449(3) 0.19569(10) 1.000 0.0256(9) . .
C3 C Uani 0.2949(3) 1.2284(3) 0.18731(10) 1.000 0.0283(9) . .
C4 C Uani 0.3209(3) 1.1207(3) 0.15919(9) 1.000 0.0254(9) . .
C5 C Uani 0.3556(3) 1.0177(3) 0.18347(10) 1.000 0.0226(9) . .
C6 C Uani 0.3756(2) 0.9145(4) 0.15906(9) 1.000 0.0262(8) . .
C7 C Uani 0.4121(3) 0.8047(3) 0.18850(10) 1.000 0.0270(9) . .
C8 C Uani 0.2882(3) 0.7298(3) 0.19859(9) 1.000 0.0228(8) . .
C9 C Uani 0.1841(2) 0.8113(3) 0.21758(9) 1.000 0.0198(8) . .
C10 C Uani 0.1380(3) 1.3406(4) 0.23271(13) 1.000 0.0460(11) . .
C11 C Uani 0.0519(3) 1.2747(3) 0.14843(12) 1.000 0.0419(11) . .
C12 C Uani 0.3092(3) 1.1213(3) 0.10831(9) 1.000 0.0307(9) . .
C13 C Uani 0.3276(3) 1.0199(3) 0.08325(9) 1.000 0.0319(9) . .
C14 C Uani 0.3612(2) 0.9141(4) 0.10905(9) 1.000 0.0272(8) . .
C15 C Uani 0.3395(3) 0.6433(3) 0.23792(9) 1.000 0.0284(9) . .
C16 C Uani 0.2204(3) 0.6684(4) 0.15186(10) 1.000 0.0344(10) . .
C17 C Uani 0.3183(3) 1.0197(3) 0.03095(9) 1.000 0.0353(10) . .
C18 C Uani 0.3166(3) 1.0191(4) -0.01161(10) 1.000 0.0385(10) . .
C19 C Uani 0.3101(3) 1.0176(3) -0.06459(9) 1.000 0.0338(9) . .
C20 C Uani 0.4404(3) 1.0492(3) -0.08514(10) 1.000 0.0286(8) . .
C21 C Uani 0.5346(3) 0.9430(3) -0.06954(9) 1.000 0.0308(8) . .
C22 C Uani 0.6044(3) 0.9451(3) -0.01681(9) 1.000 0.0343(8) . .
C23 C Uani 0.4598(3) 0.7804(3) -0.02248(10) 1.000 0.0349(9) . .
C24 C Uani 0.4367(3) 0.8405(3) -0.07323(10) 1.000 0.0297(9) . .
C25 C Uani 0.2952(3) 0.8957(3) -0.08891(9) 1.000 0.0321(9) . .
C26 C Uani 0.2884(3) 0.9314(4) -0.14243(8) 1.000 0.0354(11) . .
C27 C Uani 0.3893(3) 1.0360(3) -0.13948(9) 1.000 0.0301(9) . .
C28 C Uani -0.0912(2) 0.7515(3) 0.28599(8) 1.000 0.0183(8) . .
C29 C Uani -0.1406(3) 0.6398(3) 0.30672(10) 1.000 0.0273(9) . .
C30 C Uani -0.2937(3) 0.6533(3) 0.31270(10) 1.000 0.0238(9) . .
C31 C Uani -0.3204(2) 0.7592(3) 0.34202(10) 1.000 0.0242(9) . .
C32 C Uani -0.3514(2) 0.8651(3) 0.31763(10) 1.000 0.0237(9) . .
C33 C Uani -0.3717(2) 0.9670(3) 0.34231(9) 1.000 0.0209(8) . .
C34 C Uani -0.4079(2) 1.0761(3) 0.31391(9) 1.000 0.0216(8) . .
C35 C Uani -0.2824(3) 1.1504(3) 0.30399(9) 1.000 0.0219(8) . .
C36 C Uani -0.1787(2) 1.0720(3) 0.28475(8) 1.000 0.0189(8) . .
C37 C Uani -0.1301(3) 0.5435(3) 0.26877(12) 1.000 0.0422(11) . .
C38 C Uani -0.0531(3) 0.6078(4) 0.35500(10) 1.000 0.0398(10) . .
C39 C Uani -0.3112(3) 0.7570(3) 0.39155(9) 1.000 0.0266(9) . .
C40 C Uani -0.3326(3) 0.8586(3) 0.41759(9) 1.000 0.0274(9) . .
C41 C Uani -0.3603(2) 0.9607(4) 0.39315(8) 1.000 0.0266(8) . .
C42 C Uani -0.2174(3) 1.2123(3) 0.34973(10) 1.000 0.0294(9) . .
C43 C Uani -0.3325(3) 1.2416(3) 0.26372(9) 1.000 0.0307(9) . .
C44 C Uani -0.3283(3) 0.8524(3) 0.46945(10) 1.000 0.0314(9) . .
C45 C Uani -0.3287(3) 0.8529(3) 0.51227(10) 1.000 0.0306(9) . .
C46 C Uani -0.3216(3) 0.8567(3) 0.56512(9) 1.000 0.0283(9) . .
C47 C Uani -0.4574(3) 0.8416(3) 0.58641(10) 1.000 0.0250(8) . .
C48 C Uani -0.3999(3) 0.8511(3) 0.64114(9) 1.000 0.0308(9) . .
C49 C Uani -0.2855(3) 0.9456(3) 0.64204(8) 1.000 0.0338(9) . .
C50 C Uani -0.2906(3) 0.9779(3) 0.58835(9) 1.000 0.0290(9) . .
C51 C Uani -0.4245(3) 1.0453(3) 0.57191(10) 1.000 0.0294(9) . .
C52 C Uani -0.4437(3) 1.0921(3) 0.52060(10) 1.000 0.0345(9) . .
C53 C Uani -0.6218(3) 0.9551(4) 0.52060(9) 1.000 0.0344(8) . .
C54 C Uani -0.5386(3) 0.9511(4) 0.57169(9) 1.000 0.0302(8) . .
C55 C Uani -0.0900(3) 0.9290(5) 0.09340(8) 1.000 0.0475(15) . .
C56 C Uani -0.3016(3) 1.0524(3) 0.12282(11) 1.000 0.0306(10) . .
C57 C Uani 0.3067(3) 0.8329(3) 0.38011(13) 1.000 0.0365(11) . .
C58 C Uani 0.0965(3) 0.9534(4) 0.40870(9) 1.000 0.0389(9) . .
H1 H Uiso 0.61100 0.82990 0.03410 1.000 0.0390 . R
H2 H Uiso -0.59430 1.07490 0.46750 1.000 0.0410 . R
H31 H Uiso 0.32250 1.29710 0.16980 1.000 0.0340 calc R
H32 H Uiso 0.35440 1.22570 0.21920 1.000 0.0340 calc R
H51 H Uiso 0.36610 1.01710 0.21790 1.000 0.0270 calc R
H71 H Uiso 0.46630 0.82690 0.22000 1.000 0.0320 calc R
H72 H Uiso 0.47170 0.75610 0.17120 1.000 0.0320 calc R
H101 H Uiso 0.16790 1.41390 0.21990 1.000 0.0690 calc R
H102 H Uiso 0.19870 1.32100 0.26270 1.000 0.0690 calc R
H103 H Uiso 0.04360 1.34880 0.23940 1.000 0.0690 calc R
H111 H Uiso 0.05640 1.21220 0.12490 1.000 0.0630 calc R
H112 H Uiso 0.08310 1.34740 0.13550 1.000 0.0630 calc R
H113 H Uiso -0.04300 1.28370 0.15440 1.000 0.0630 calc R
H121 H Uiso 0.28860 1.19160 0.09100 1.000 0.0370 calc R
H141 H Uiso 0.37350 0.84450 0.09200 1.000 0.0330 calc R
H151 H Uiso 0.26330 0.59390 0.24420 1.000 0.0430 calc R
H152 H Uiso 0.37700 0.68490 0.26760 1.000 0.0430 calc R
H153 H Uiso 0.41140 0.59520 0.22740 1.000 0.0430 calc R
H161 H Uiso 0.28780 0.61810 0.13980 1.000 0.0520 calc R
H162 H Uiso 0.18740 0.72660 0.12720 1.000 0.0520 calc R
H163 H Uiso 0.14280 0.62150 0.15890 1.000 0.0520 calc R
H191 H Uiso 0.23300 1.06850 -0.07960 1.000 0.0410 calc R
H201 H Uiso 0.48080 1.12660 -0.07500 1.000 0.0340 calc R
H211 H Uiso 0.60400 0.93270 -0.09190 1.000 0.0370 calc R
H231 H Uiso 0.37540 0.78270 -0.00730 1.000 0.0420 calc R
H232 H Uiso 0.48880 0.69870 -0.02500 1.000 0.0420 calc R
H241 H Uiso 0.45830 0.78520 -0.09860 1.000 0.0360 calc R
H251 H Uiso 0.21560 0.84870 -0.08150 1.000 0.0380 calc R
H261 H Uiso 0.19420 0.95480 -0.15660 1.000 0.0430 calc R
H262 H Uiso 0.31890 0.86740 -0.16190 1.000 0.0430 calc R
H271 H Uiso 0.46640 1.01960 -0.15740 1.000 0.0360 calc R
H272 H Uiso 0.34150 1.10710 -0.15290 1.000 0.0360 calc R
H301 H Uiso -0.34980 0.65880 0.28020 1.000 0.0280 calc R
H302 H Uiso -0.32320 0.58320 0.32880 1.000 0.0280 calc R
H321 H Uiso -0.35860 0.86710 0.28330 1.000 0.0290 calc R
H341 H Uiso -0.46660 1.12450 0.33170 1.000 0.0260 calc R
H342 H Uiso -0.46280 1.05500 0.28240 1.000 0.0260 calc R
H371 H Uiso -0.18460 0.56560 0.23780 1.000 0.0630 calc R
H372 H Uiso -0.16530 0.47050 0.28000 1.000 0.0630 calc R
H373 H Uiso -0.03390 0.53350 0.26450 1.000 0.0630 calc R
H381 H Uiso 0.04300 0.59920 0.35030 1.000 0.0600 calc R
H382 H Uiso -0.08600 0.53450 0.36680 1.000 0.0600 calc R
H383 H Uiso -0.06030 0.66920 0.37880 1.000 0.0600 calc R
H391 H Uiso -0.29030 0.68620 0.40850 1.000 0.0320 calc R
H411 H Uiso -0.37220 1.02920 0.41090 1.000 0.0320 calc R
H421 H Uiso -0.19130 1.15530 0.37550 1.000 0.0440 calc R
H422 H Uiso -0.28340 1.26730 0.35990 1.000 0.0440 calc R
H423 H Uiso -0.13560 1.25430 0.34340 1.000 0.0440 calc R
H431 H Uiso -0.25360 1.28540 0.25580 1.000 0.0460 calc R
H432 H Uiso -0.39750 1.29500 0.27540 1.000 0.0460 calc R
H433 H Uiso -0.37790 1.20160 0.23470 1.000 0.0460 calc R
H461 H Uiso -0.25200 0.79950 0.58050 1.000 0.0340 calc R
H471 H Uiso -0.50780 0.76790 0.57690 1.000 0.0300 calc R
H481 H Uiso -0.36100 0.77630 0.65410 1.000 0.0370 calc R
H482 H Uiso -0.47200 0.87620 0.66010 1.000 0.0370 calc R
H491 H Uiso -0.30550 1.01380 0.66140 1.000 0.0410 calc R
H492 H Uiso -0.19450 0.91390 0.65570 1.000 0.0410 calc R
H501 H Uiso -0.20570 1.01600 0.58030 1.000 0.0350 calc R
H511 H Uiso -0.43640 1.10840 0.59550 1.000 0.0350 calc R
H531 H Uiso -0.61560 0.88040 0.50360 1.000 0.0410 calc R
H532 H Uiso -0.71960 0.97230 0.52200 1.000 0.0410 calc R
H541 H Uiso -0.59880 0.97060 0.59630 1.000 0.0360 calc R
H551 H Uiso -0.03590 0.85750 0.09440 1.000 0.0710 calc R
H552 H Uiso -0.02920 0.99440 0.10380 1.000 0.0710 calc R
H553 H Uiso -0.13610 0.94250 0.06020 1.000 0.0710 calc R
H561 H Uiso -0.33470 1.06190 0.08810 1.000 0.0460 calc R
H562 H Uiso -0.23740 1.11520 0.13390 1.000 0.0460 calc R
H563 H Uiso -0.37960 1.05510 0.14080 1.000 0.0460 calc R
H571 H Uiso 0.38240 0.82790 0.36120 1.000 0.0550 calc R
H572 H Uiso 0.24180 0.76950 0.37080 1.000 0.0550 calc R
H573 H Uiso 0.34300 0.82690 0.41470 1.000 0.0550 calc R
H581 H Uiso 0.14330 0.93700 0.44150 1.000 0.0580 calc R
H582 H Uiso 0.03390 0.88950 0.39770 1.000 0.0580 calc R
H583 H Uiso 0.04420 1.02570 0.40880 1.000 0.0580 calc R

loop_
_atom_type_symbol
_atom_type_description
_atom_type_scat_dispersion_real
_atom_type_scat_dispersion_imag
_atom_type_scat_source
S S 0.1246 0.1234 'International Tables Vol C Tables 4.2.6.8 and 6.1.1.4'
Rh Rh -1.1178 0.9187 'International Tables Vol C Tables 4.2.6.8 and 6.1.1.4'
O O 0.0106 0.0060 'International Tables Vol C Tables 4.2.6.8 and 6.1.1.4'
N N 0.0061 0.0033 'International Tables Vol C Tables 4.2.6.8 and 6.1.1.4'
H H 0.0000 0.0000 'International Tables Vol C Tables 4.2.6.8 and 6.1.1.4'
C C 0.0033 0.0016 'International Tables Vol C Tables 4.2.6.8 and 6.1.1.4'

loop_
_geom_angle_atom_site_label_1
_geom_angle_atom_site_label_2
_geom_angle_atom_site_label_3
_geom_angle
_geom_angle_publ_flag
Rh2 Rh1 S1 172.05(2) yes
Rh2 Rh1 O2 87.07(5) yes
Rh2 Rh1 O3 87.39(5) yes
Rh2 Rh1 O7 88.61(5) yes
Rh2 Rh1 O10 88.12(5) yes
S1 Rh1 O2 85.51(5) yes
S1 Rh1 O3 89.96(5) yes
S1 Rh1 O7 98.82(5) yes
S1 Rh1 O10 94.45(5) yes
O2 Rh1 O3 91.39(8) yes
O2 Rh1 O7 175.67(7) yes
O2 Rh1 O10 88.00(8) yes
O3 Rh1 O7 88.55(8) yes
O3 Rh1 O10 175.49(7) yes
O7 Rh1 O10 91.72(8) yes
Rh1 Rh2 S2 172.48(2) yes
Rh1 Rh2 O1 88.62(5) yes
Rh1 Rh2 O4 88.14(5) yes
Rh1 Rh2 O8 87.00(5) yes
Rh1 Rh2 O9 87.58(5) yes
S2 Rh2 O1 98.32(5) yes
S2 Rh2 O4 94.58(5) yes
S2 Rh2 O8 86.09(5) yes
S2 Rh2 O9 89.72(5) yes
O1 Rh2 O4 91.04(8) yes
O1 Rh2 O8 175.58(7) yes
O1 Rh2 O9 88.37(8) yes
O4 Rh2 O8 88.23(8) yes
O4 Rh2 O9 175.69(7) yes
O8 Rh2 O9 92.03(8) yes
Rh1 S1 O5 128.68(10) yes
Rh1 S1 C55 102.72(9) yes
Rh1 S1 C56 106.44(11) yes
O5 S1 C55 106.33(17) yes
O5 S1 C56 108.76(13) yes
C55 S1 C56 100.3(2) yes
Rh2 S2 O11 128.02(10) yes
Rh2 S2 C57 107.27(12) yes
Rh2 S2 C58 102.96(9) yes
O11 S2 C57 108.01(14) yes
O11 S2 C58 107.85(15) yes
C57 S2 C58 98.92(18) yes
Rh2 O1 C1 118.43(19) yes
Rh1 O2 C1 120.36(18) yes
Rh1 O3 C9 119.88(17) yes
Rh2 O4 C9 118.31(15) yes
Rh1 O7 C28 118.15(18) yes
Rh2 O8 C28 120.47(17) yes
Rh2 O9 C36 120.19(17) yes
Rh1 O10 C36 118.82(15) yes
C22 N1 C23 115.5(2) yes
C52 N2 C53 115.6(2) yes
C22 N1 H1 122.00 no
C23 N1 H1 123.00 no
C52 N2 H2 122.00 no
C53 N2 H2 122.00 no
O1 C1 O2 125.4(3) yes
O1 C1 C2 117.7(3) yes
O2 C1 C2 116.9(2) yes
C1 C2 C11 110.0(3) no
C10 C2 C11 110.4(3) no
C3 C2 C10 109.1(2) no
C3 C2 C11 110.8(2) no
C1 C2 C3 107.8(3) no
C1 C2 C10 108.8(3) no
C2 C3 C4 114.9(3) no
C3 C4 C5 119.9(2) no
C3 C4 C12 121.7(3) no
C5 C4 C12 118.4(3) no
C4 C5 C6 122.2(3) no
C5 C6 C7 118.9(2) no
C5 C6 C14 119.6(4) no
C7 C6 C14 121.5(4) no
C6 C7 C8 115.6(2) no
C9 C8 C15 108.6(2) no
C7 C8 C16 110.6(2) no
C7 C8 C9 107.8(3) no
C9 C8 C16 110.2(2) no
C15 C8 C16 111.4(3) no
C7 C8 C15 108.2(2) no
O3 C9 O4 126.2(2) yes
O3 C9 C8 117.2(2) yes
O4 C9 C8 116.6(2) yes
C4 C12 C13 120.5(3) no
C12 C13 C17 121.1(3) no
C14 C13 C17 118.7(3) no
C12 C13 C14 120.2(2) no
C6 C14 C13 119.1(4) no
C13 C17 C18 177.2(3) no
C17 C18 C19 178.3(3) no
C20 C19 C25 94.6(2) no
C18 C19 C20 117.7(2) no
C18 C19 C25 115.8(3) no
C19 C20 C27 100.4(2) no
C21 C20 C27 106.9(2) no
C19 C20 C21 101.9(2) no
C20 C21 C22 114.8(3) no
C20 C21 C24 104.3(2) no
C22 C21 C24 105.4(2) no
O6 C22 C21 125.3(3) yes
N1 C22 C21 108.8(3) yes
O6 C22 N1 125.9(2) yes
N1 C23 C24 103.2(2) yes
C23 C24 C25 116.3(2) no
C21 C24 C25 103.7(3) no
C21 C24 C23 106.3(2) no
C19 C25 C24 103.2(2) no
C24 C25 C26 106.9(2) no
C19 C25 C26 99.7(3) no
C25 C26 C27 102.8(2) no
C20 C27 C26 103.9(2) no
O7 C28 O8 125.8(3) yes
O7 C28 C29 117.4(2) yes
O8 C28 C29 116.9(2) yes
C30 C29 C38 110.9(2) no
C37 C29 C38 110.0(3) no
C30 C29 C37 108.2(2) no
C28 C29 C30 109.2(3) no
C28 C29 C37 106.7(2) no
C28 C29 C38 111.7(3) no
C29 C30 C31 113.0(2) no
C32 C31 C39 118.7(3) no
C30 C31 C32 118.7(2) no
C30 C31 C39 122.6(3) no
C31 C32 C33 121.9(3) no
C32 C33 C41 117.4(3) no
C34 C33 C41 123.5(3) no
C32 C33 C34 119.1(2) no
C33 C34 C35 115.0(2) no
C36 C35 C43 107.5(2) no
C42 C35 C43 109.6(3) no
C36 C35 C42 110.9(2) no
C34 C35 C36 109.2(3) no
C34 C35 C42 110.7(2) no
C34 C35 C43 108.9(2) no
O10 C36 C35 117.1(2) yes
O9 C36 O10 125.3(2) yes
O9 C36 C35 117.6(2) yes
C31 C39 C40 120.8(3) no
C39 C40 C44 119.5(3) no
C41 C40 C44 121.1(3) no
C39 C40 C41 119.4(2) no
C33 C41 C40 121.8(3) no
C40 C44 C45 176.4(4) no
C44 C45 C46 176.8(3) no
C45 C46 C47 118.0(2) no
C45 C46 C50 115.1(3) no
C47 C46 C50 93.9(2) no
C46 C47 C54 104.6(3) no
C48 C47 C54 107.9(3) no
C46 C47 C48 99.3(2) no
C47 C48 C49 102.7(2) no
C48 C49 C50 103.7(2) no
C49 C50 C51 108.2(2) no
C46 C50 C49 99.5(2) no
C46 C50 C51 103.0(2) no
C50 C51 C54 103.5(3) no
C52 C51 C54 104.9(2) no
C50 C51 C52 116.1(2) no
O12 C52 N2 126.2(3) yes
O12 C52 C51 124.8(3) yes
N2 C52 C51 108.9(3) yes
N2 C53 C54 104.4(3) yes
C47 C54 C53 117.5(3) no
C51 C54 C53 105.4(3) no
C47 C54 C51 103.2(2) no
C2 C3 H31 109.00 no
C2 C3 H32 109.00 no
C4 C3 H31 109.00 no
C4 C3 H32 109.00 no
H31 C3 H32 107.00 no
C4 C5 H51 119.00 no
C6 C5 H51 119.00 no
C6 C7 H71 108.00 no
C6 C7 H72 108.00 no
C8 C7 H71 108.00 no
C8 C7 H72 108.00 no
H71 C7 H72 107.00 no
C2 C10 H101 109.00 no
C2 C10 H102 109.00 no
C2 C10 H103 109.00 no
H101 C10 H102 109.00 no
H101 C10 H103 109.00 no
H102 C10 H103 109.00 no
C2 C11 H111 110.00 no
C2 C11 H112 110.00 no
C2 C11 H113 109.00 no
H111 C11 H112 109.00 no
H111 C11 H113 109.00 no
H112 C11 H113 109.00 no
C4 C12 H121 120.00 no
C13 C12 H121 120.00 no
C6 C14 H141 121.00 no
C13 C14 H141 120.00 no
C8 C15 H151 109.00 no
C8 C15 H152 109.00 no
C8 C15 H153 109.00 no
H151 C15 H152 110.00 no
H151 C15 H153 109.00 no
H152 C15 H153 109.00 no
C8 C16 H161 109.00 no
C8 C16 H162 110.00 no
C8 C16 H163 110.00 no
H161 C16 H162 109.00 no
H161 C16 H163 109.00 no
H162 C16 H163 109.00 no
C18 C19 H191 109.00 no
C20 C19 H191 109.00 no
C25 C19 H191 109.00 no
C19 C20 H201 115.00 no
C21 C20 H201 115.00 no
C27 C20 H201 115.00 no
C20 C21 H211 111.00 no
C22 C21 H211 111.00 no
C24 C21 H211 111.00 no
N1 C23 H231 111.00 no
N1 C23 H232 111.00 no
C24 C23 H231 111.00 no
C24 C23 H232 111.00 no
H231 C23 H232 109.00 no
C21 C24 H241 110.00 no
C23 C24 H241 110.00 no
C25 C24 H241 110.00 no
C19 C25 H251 115.00 no
C24 C25 H251 115.00 no
C26 C25 H251 115.00 no
C25 C26 H261 111.00 no
C25 C26 H262 111.00 no
C27 C26 H261 111.00 no
C27 C26 H262 111.00 no
H261 C26 H262 109.00 no
C20 C27 H271 111.00 no
C20 C27 H272 111.00 no
C26 C27 H271 111.00 no
C26 C27 H272 111.00 no
H271 C27 H272 109.00 no
C29 C30 H301 109.00 no
C29 C30 H302 109.00 no
C31 C30 H301 109.00 no
C31 C30 H302 109.00 no
H301 C30 H302 108.00 no
C31 C32 H321 119.00 no
C33 C32 H321 119.00 no
C33 C34 H341 109.00 no
C33 C34 H342 109.00 no
C35 C34 H341 109.00 no
C35 C34 H342 108.00 no
H341 C34 H342 108.00 no
C29 C37 H371 109.00 no
C29 C37 H372 109.00 no
C29 C37 H373 110.00 no
H371 C37 H372 109.00 no
H371 C37 H373 110.00 no
H372 C37 H373 110.00 no
C29 C38 H381 109.00 no
C29 C38 H382 109.00 no
C29 C38 H383 109.00 no
H381 C38 H382 109.00 no
H381 C38 H383 110.00 no
H382 C38 H383 109.00 no
C31 C39 H391 120.00 no
C40 C39 H391 120.00 no
C33 C41 H411 119.00 no
C40 C41 H411 119.00 no
C35 C42 H421 109.00 no
C35 C42 H422 110.00 no
C35 C42 H423 110.00 no
H421 C42 H422 109.00 no
H421 C42 H423 109.00 no
H422 C42 H423 109.00 no
C35 C43 H431 110.00 no
C35 C43 H432 110.00 no
C35 C43 H433 109.00 no
H431 C43 H432 109.00 no
H431 C43 H433 110.00 no
H432 C43 H433 109.00 no
C45 C46 H461 110.00 no
C47 C46 H461 110.00 no
C50 C46 H461 110.00 no
C46 C47 H471 115.00 no
C48 C47 H471 114.00 no
C54 C47 H471 115.00 no
C47 C48 H481 111.00 no
C47 C48 H482 111.00 no
C49 C48 H481 111.00 no
C49 C48 H482 111.00 no
H481 C48 H482 109.00 no
C48 C49 H491 111.00 no
C48 C49 H492 111.00 no
C50 C49 H491 111.00 no
C50 C49 H492 111.00 no
H491 C49 H492 109.00 no
C46 C50 H501 115.00 no
C49 C50 H501 115.00 no
C51 C50 H501 115.00 no
C50 C51 H511 111.00 no
C52 C51 H511 111.00 no
C54 C51 H511 111.00 no
N2 C53 H531 111.00 no
N2 C53 H532 111.00 no
C54 C53 H531 111.00 no
C54 C53 H532 111.00 no
H531 C53 H532 109.00 no
C47 C54 H541 110.00 no
C51 C54 H541 110.00 no
C53 C54 H541 110.00 no
S1 C55 H551 109.00 no
S1 C55 H552 110.00 no
S1 C55 H553 109.00 no
H551 C55 H552 109.00 no
H551 C55 H553 109.00 no
H552 C55 H553 109.00 no
S1 C56 H561 109.00 no
S1 C56 H562 110.00 no
S1 C56 H563 109.00 no
H561 C56 H562 109.00 no
H561 C56 H563 109.00 no
H562 C56 H563 109.00 no
S2 C57 H571 109.00 no
S2 C57 H572 109.00 no
S2 C57 H573 109.00 no
H571 C57 H572 109.00 no
H571 C57 H573 109.00 no
H572 C57 H573 110.00 no
S2 C58 H581 109.00 no
S2 C58 H582 109.00 no
S2 C58 H583 109.00 no
H581 C58 H582 109.00 no
H581 C58 H583 110.00 no
H582 C58 H583 110.00 no

loop_
_geom_bond_atom_site_label_1
_geom_bond_atom_site_label_2
_geom_bond_distance
_geom_bond_publ_flag
Rh1 Rh2 2.4104(4) yes
Rh1 S1 2.4636(6) yes
Rh1 O2 2.028(2) yes
Rh1 O3 2.0322(19) yes
Rh1 O7 2.048(2) yes
Rh1 O10 2.0428(19) yes
Rh2 S2 2.4594(6) yes
Rh2 O1 2.040(2) yes
Rh2 O4 2.0485(19) yes
Rh2 O8 2.035(2) yes
Rh2 O9 2.036(2) yes
S1 O5 1.492(2) yes
S1 C55 1.790(3) yes
S1 C56 1.794(3) yes
S2 O11 1.488(2) yes
S2 C57 1.777(4) yes
S2 C58 1.792(3) yes
O1 C1 1.263(3) yes
O2 C1 1.277(4) yes
O3 C9 1.264(3) yes
O4 C9 1.261(3) yes
O6 C22 1.235(4) yes
O7 C28 1.265(3) yes
O8 C28 1.267(3) yes
O9 C36 1.262(3) yes
O10 C36 1.281(3) yes
O12 C52 1.231(4) yes
N1 C22 1.325(4) yes
N1 C23 1.470(4) yes
N2 C52 1.325(4) yes
N2 C53 1.464(5) yes
N1 H1 0.8800 no
N2 H2 0.8800 no
C1 C2 1.541(5) no
C2 C3 1.555(4) no
C2 C10 1.519(5) no
C2 C11 1.522(4) no
C3 C4 1.512(5) no
C4 C12 1.408(4) no
C4 C5 1.384(5) no
C5 C6 1.400(5) no
C6 C7 1.522(5) no
C6 C14 1.382(4) no
C7 C8 1.556(4) no
C8 C9 1.543(4) no
C8 C16 1.544(4) no
C8 C15 1.512(4) no
C12 C13 1.388(5) no
C13 C17 1.449(4) no
C13 C14 1.430(5) no
C17 C18 1.186(4) no
C18 C19 1.471(4) no
C19 C20 1.528(4) no
C19 C25 1.558(5) no
C20 C27 1.532(4) no
C20 C21 1.558(5) no
C21 C22 1.528(4) no
C21 C24 1.519(5) no
C23 C24 1.563(4) no
C24 C25 1.535(4) no
C25 C26 1.542(4) no
C26 C27 1.557(5) no
C28 C29 1.522(5) no
C29 C37 1.549(5) no
C29 C38 1.531(4) no
C29 C30 1.551(4) no
C30 C31 1.515(5) no
C31 C39 1.372(4) no
C31 C32 1.409(5) no
C32 C33 1.392(5) no
C33 C41 1.409(3) no
C33 C34 1.501(5) no
C34 C35 1.563(4) no
C35 C43 1.564(4) no
C35 C36 1.522(4) no
C35 C42 1.517(4) no
C39 C40 1.411(5) no
C40 C41 1.367(5) no
C40 C44 1.444(4) no
C44 C45 1.196(4) no
C45 C46 1.467(4) no
C46 C47 1.554(4) no
C46 C50 1.551(5) no
C47 C48 1.551(4) no
C47 C54 1.517(5) no
C48 C49 1.565(5) no
C49 C50 1.538(3) no
C50 C51 1.540(4) no
C51 C52 1.516(4) no
C51 C54 1.562(5) no
C53 C54 1.534(4) no
C3 H31 0.9900 no
C3 H32 0.9900 no
C5 H51 0.9500 no
C7 H71 0.9900 no
C7 H72 0.9900 no
C10 H101 0.9800 no
C10 H102 0.9800 no
C10 H103 0.9800 no
C11 H111 0.9800 no
C11 H112 0.9800 no
C11 H113 0.9800 no
C12 H121 0.9500 no
C14 H141 0.9500 no
C15 H151 0.9800 no
C15 H152 0.9800 no
C15 H153 0.9800 no
C16 H161 0.9800 no
C16 H162 0.9800 no
C16 H163 0.9800 no
C19 H191 1.0000 no
C20 H201 1.0000 no
C21 H211 1.0000 no
C23 H231 0.9900 no
C23 H232 0.9900 no
C24 H241 1.0000 no
C25 H251 1.0000 no
C26 H261 0.9900 no
C26 H262 0.9900 no
C27 H271 0.9900 no
C27 H272 0.9900 no
C30 H301 0.9900 no
C30 H302 0.9900 no
C32 H321 0.9500 no
C34 H341 0.9900 no
C34 H342 0.9900 no
C37 H371 0.9800 no
C37 H372 0.9800 no
C37 H373 0.9800 no
C38 H381 0.9800 no
C38 H382 0.9800 no
C38 H383 0.9800 no
C39 H391 0.9500 no
C41 H411 0.9500 no
C42 H421 0.9800 no
C42 H422 0.9800 no
C42 H423 0.9800 no
C43 H431 0.9800 no
C43 H432 0.9800 no
C43 H433 0.9800 no
C46 H461 1.0000 no
C47 H471 1.0000 no
C48 H481 0.9900 no
C48 H482 0.9900 no
C49 H491 0.9900 no
C49 H492 0.9900 no
C50 H501 1.0000 no
C51 H511 1.0000 no
C53 H531 0.9900 no
C53 H532 0.9900 no
C54 H541 1.0000 no
C55 H551 0.9800 no
C55 H552 0.9800 no
C55 H553 0.9800 no
C56 H561 0.9800 no
C56 H562 0.9800 no
C56 H563 0.9800 no
C57 H571 0.9800 no
C57 H572 0.9800 no
C57 H573 0.9800 no
C58 H581 0.9800 no
C58 H582 0.9800 no
C58 H583 0.9800 no
